data_4132927
loop_
_publ_author_name
'Low, Choon Heng'
'Rosenberg, Jeffrey N.'
'Lopez, Marco A.'
'Agapie, Theodor'

_publ_section_title
;
 Oxidative Coupling with Zr(IV) Supported by a Noninnocent
 Anthracene-Based Ligand: Application to the Catalytic Cotrimerization of
 Alkynes and Nitriles to Pyrimidines.
;
_journal_issue 38
_journal_name_full 'Journal of the American Chemical Society'
_journal_page_first 11906
_journal_page_last 11910
_journal_paper_doi 10.1021/jacs.8b07418
_journal_volume 140
_journal_year 2018
_chemical_formula_moiety 'C64 H76 O5 Zr, C4 H7.78 O, 0.56(C4 H8 O1), 0.44(C5 H12)'
_chemical_formula_sum 'C72.44 H93.74 O6.57 Zr'
_chemical_formula_weight 1160.69
_space_group_crystal_system triclinic
_space_group_IT_number 2
_space_group_name_Hall '-P 1'
_space_group_name_H-M_alt 'P -1'
_atom_sites_solution_hydrogens geom
_atom_sites_solution_primary dual
_audit_creation_date 2018-07-02
_audit_creation_method
;
Olex2 1.2
(compiled 2017.08.10 svn.r3458 for OlexSys, GUI svn.r5381)
;
_cell_angle_alpha 93.281(3)
_cell_angle_beta 103.293(4)
_cell_angle_gamma 99.373(3)
_cell_formula_units_Z 2
_cell_length_a 12.4092(6)
_cell_length_b 12.7750(8)
_cell_length_c 20.5948(17)
_cell_measurement_reflns_used 9105
_cell_measurement_temperature 100(2)
_cell_measurement_theta_max 36.37
_cell_measurement_theta_min 2.26
_cell_volume 3119.7(4)
_computing_cell_refinement 'SAINT v8.37A (Bruker, 2015)'
_computing_data_collection 'Bruker Apex III'
_computing_data_reduction 'SAINT v8.37A (Bruker, 2015)'
_computing_molecular_graphics 'Olex2 (Dolomanov et al., 2009)'
_computing_publication_material 'Olex2 (Dolomanov et al., 2009)'
_computing_structure_refinement 'ShelXL (Sheldrick, 2015)'
_computing_structure_solution 'ShelXT (Sheldrick, 2015)'
_diffrn_ambient_temperature 99.98
_diffrn_detector 'CMOS Area Detector'
_diffrn_detector_area_resol_mean 10.24
_diffrn_detector_type 'Bruker PHOTON 100'
_diffrn_measured_fraction_theta_full 0.999
_diffrn_measured_fraction_theta_max 0.958
_diffrn_measurement_device '\k-geometry diffractometer'
_diffrn_measurement_device_type 'Bruker D8 VENTURE'
_diffrn_measurement_method '\f and \w scans'
_diffrn_radiation_monochromator 'multilayer mirrors'
_diffrn_radiation_type MoK\a
_diffrn_radiation_wavelength 0.71073
_diffrn_reflns_av_R_equivalents 0.0517
_diffrn_reflns_av_unetI/netI 0.0465
_diffrn_reflns_Laue_measured_fraction_full 0.999
_diffrn_reflns_Laue_measured_fraction_max 0.958
_diffrn_reflns_limit_h_max 20
_diffrn_reflns_limit_h_min -20
_diffrn_reflns_limit_k_max 21
_diffrn_reflns_limit_k_min -21
_diffrn_reflns_limit_l_max 34
_diffrn_reflns_limit_l_min -34
_diffrn_reflns_number 216734
_diffrn_reflns_point_group_measured_fraction_full 0.999
_diffrn_reflns_point_group_measured_fraction_max 0.958
_diffrn_reflns_theta_full 25.242
_diffrn_reflns_theta_max 36.828
_diffrn_reflns_theta_min 2.199
_diffrn_source 'microfocus sealed tube'
_diffrn_source_current 1
_diffrn_source_power 0.05
_diffrn_source_type 'Incoatec I\mS HB'
_diffrn_source_voltage 50
_diffrn_standards_number 0
_exptl_absorpt_coefficient_mu 0.229
_exptl_absorpt_correction_T_max 1.0000
_exptl_absorpt_correction_T_min 0.9693
_exptl_absorpt_correction_type multi-scan
_exptl_absorpt_process_details
'SADABS-2016/2 (Bruker,2016/2) was used for absorption correction. wR2(int) was 0.1607 before and 0.0696 after correction. The Ratio of minimum to maximum transmission is 0.9126. The \l/2 correction factor is Not present.'
_exptl_crystal_colour red
_exptl_crystal_colour_primary red
_exptl_crystal_density_diffrn 1.236
_exptl_crystal_description block
_exptl_crystal_F_000 1242
_exptl_crystal_size_max 0.22
_exptl_crystal_size_mid 0.16
_exptl_crystal_size_min 0.11
_exptl_transmission_factor_max 1.0000
_exptl_transmission_factor_min 0.9693
_refine_diff_density_max 0.711
_refine_diff_density_min -0.476
_refine_diff_density_rms 0.076
_refine_ls_extinction_method none
_refine_ls_goodness_of_fit_ref 1.038
_refine_ls_hydrogen_treatment constr
_refine_ls_matrix_type full
_refine_ls_number_parameters 786
_refine_ls_number_reflns 30044
_refine_ls_number_restraints 0
_refine_ls_restrained_S_all 1.038
_refine_ls_R_factor_all 0.0671
_refine_ls_R_factor_gt 0.0423
_refine_ls_shift/su_max 0.003
_refine_ls_shift/su_mean 0.000
_refine_ls_structure_factor_coef Fsqd
_refine_ls_weighting_details 'w=1/[\s^2^(Fo^2^)+(0.0425P)^2^+1.2868P] where P=(Fo^2^+2Fc^2^)/3'
_refine_ls_weighting_scheme calc
_refine_ls_wR_factor_gt 0.0902
_refine_ls_wR_factor_ref 0.0986
_reflns_Friedel_coverage 0.000
_reflns_number_gt 23599
_reflns_number_total 30044
_reflns_threshold_expression 'I > 2\s(I)'
_cod_data_source_file ja8b07418_si_001.cif
_cod_data_source_block 2
_cod_database_code 4132927
_shelx_shelxl_version_number 2016/6
_shelx_space_group_comment
;
The symmetry employed for this shelxl refinement is uniquely defined
by the following loop, which should always be used as a source of
symmetry information in preference to the above space-group names.
They are only intended as comments.
;
_olex2_refinement_description
;
1. Fixed Uiso
 At 1.2 times of:
  All C(H) groups, {H75A,H75B,H75} of C75, All C(H,H) groups, All C(H,H,H,H)
  groups
 At 1.5 times of:
  {H52A,H52B,H52C} of C52, {H51A,H51B,H51C} of C51, {H69A,H69B,H69C} of C69,
  {H33A,H33B,H33C} of C33, {H28A,H28B,H28C} of C28, {H32A,H32B,H32C} of C32,
  {H46A,H46B,H46C} of C46, {H27A,H27B,H27C} of C27, {H48A,H48B,H48C} of C48,
  {H31A,H31B,H31C} of C31, {H29A,H29B,H29C} of C29, {H47A,H47B,H47C} of C47,
  {H50A,H50B,H50C} of C50, {H73A,H73B,H73C} of C73
2. Others
 Sof(C69)=Sof(H69A)=Sof(H69B)=Sof(H69C)=Sof(C70)=Sof(H70A)=Sof(H70B)=Sof(C71)=
 Sof(H71A)=Sof(H71B)=Sof(C72)=Sof(H72A)=Sof(H72B)=Sof(C73)=Sof(H73A)=Sof(H73B)=
 Sof(H73C)=1-FVAR(1)
 Sof(O6)=Sof(C65)=Sof(H65A)=Sof(H65B)=Sof(C66)=Sof(H66A)=Sof(H66B)=Sof(C67)=
 Sof(H67A)=Sof(H67B)=Sof(C68)=Sof(H68A)=Sof(H68B)=FVAR(1)
 Sof(H75)=Sof(H77C)=Sof(H77D)=Sof(C76B)=Sof(H76C)=1-FVAR(2)
 Sof(H75A)=Sof(H75B)=Sof(H77A)=Sof(H77B)=Sof(C76A)=Sof(H76A)=Sof(H76B)=FVAR(2)
3.a Secondary CH2 refined with riding coordinates:
 C53(H53A,H53B), C54(H54A,H54B), C55(H55A,H55B), C56(H56A,H56B), C57(H57A,
 H57B), C58(H58A,H58B), C59(H59A,H59B), C60(H60A,H60B), C61(H61A,H61B),
 C62(H62A,H62B), C63(H63A,H63B), C64(H64A,H64B), C74(H74A,H74B), C75(H75A,H75B),
  C77(H77A,H77B), C77(H77C,H77D), C76A(H76A,H76B), C65(H65A,H65B), C66(H66A,
 H66B), C67(H67A,H67B), C68(H68A,H68B), C70(H70A,H70B), C71(H71A,H71B),
 C72(H72A,H72B)
3.b Aromatic/amide H refined with riding coordinates:
 C3(H3), C4(H4), C5(H5), C6(H6), C10(H10), C11(H11), C12(H12), C13(H13),
 C18(H18), C20(H20), C23(H23), C25(H25), C37(H37), C39(H39), C42(H42), C44(H44),
  C75(H75), C76B(H76C)
3.c Idealised Me refined as rotating group:
 C27(H27A,H27B,H27C), C28(H28A,H28B,H28C), C29(H29A,H29B,H29C), C31(H31A,H31B,
 H31C), C32(H32A,H32B,H32C), C33(H33A,H33B,H33C), C46(H46A,H46B,H46C), C47(H47A,
 H47B,H47C), C48(H48A,H48B,H48C), C50(H50A,H50B,H50C), C51(H51A,H51B,H51C),
 C52(H52A,H52B,H52C), C69(H69A,H69B,H69C), C73(H73A,H73B,H73C)
;
_olex2_submission_special_instructions 'No special instructions were received'

loop_
_space_group_symop_operation_xyz
'x, y, z'
'-x, -y, -z'

loop_
_atom_site_label
_atom_site_type_symbol
_atom_site_fract_x
_atom_site_fract_y
_atom_site_fract_z
_atom_site_U_iso_or_equiv
_atom_site_adp_type
_atom_site_occupancy
_atom_site_site_symmetry_order
_atom_site_calc_flag
_atom_site_refinement_flags_posn
_atom_site_refinement_flags_occupancy
_atom_site_disorder_assembly
_atom_site_disorder_group
Zr1 Zr 0.56573(2) 0.61011(2) 0.26359(2) 0.00969(2) Uani 1 1 d . . . .
O1 O 0.47184(6) 0.50564(6) 0.31250(4) 0.01288(13) Uani 1 1 d . . . .
O2 O 0.58640(6) 0.74401(6) 0.21132(4) 0.01318(13) Uani 1 1 d . . . .
O3 O 0.64369(6) 0.71846(6) 0.35917(4) 0.01302(13) Uani 1 1 d . . . .
O4 O 0.42220(6) 0.70142(6) 0.28022(4) 0.01546(14) Uani 1 1 d . . . .
O5 O 0.42295(7) 0.53781(7) 0.17290(4) 0.01723(14) Uani 1 1 d . . . .
C1 C 0.68451(8) 0.48909(8) 0.31549(5) 0.01150(16) Uani 1 1 d . . . .
C2 C 0.66128(8) 0.45559(8) 0.24323(5) 0.01252(16) Uani 1 1 d . . . .
C3 C 0.60041(10) 0.35603(8) 0.21022(6) 0.01777(19) Uani 1 1 d . . . .
H3 H 0.577974 0.300635 0.235829 0.021 Uiso 1 1 calc R . . .
C4 C 0.57321(12) 0.33861(9) 0.14088(6) 0.0239(2) Uani 1 1 d . . . .
H4 H 0.533552 0.270990 0.119334 0.029 Uiso 1 1 calc R . . .
C5 C 0.60393(12) 0.42031(10) 0.10227(6) 0.0232(2) Uani 1 1 d . . . .
H5 H 0.582489 0.408462 0.054728 0.028 Uiso 1 1 calc R . . .
C6 C 0.66514(10) 0.51787(9) 0.13298(5) 0.01759(19) Uani 1 1 d . . . .
H6 H 0.685930 0.572516 0.106438 0.021 Uiso 1 1 calc R . . .
C7 C 0.69707(8) 0.53677(8) 0.20390(5) 0.01289(16) Uani 1 1 d . . . .
C8 C 0.75608(8) 0.63682(8) 0.24302(5) 0.01197(16) Uani 1 1 d . . . .
C9 C 0.83918(8) 0.62637(8) 0.30582(5) 0.01172(16) Uani 1 1 d . . . .
C10 C 0.94584(8) 0.68892(8) 0.32967(5) 0.01454(17) Uani 1 1 d . . . .
H10 H 0.974325 0.738550 0.302357 0.017 Uiso 1 1 calc R . . .
C11 C 1.01167(9) 0.67938(9) 0.39364(6) 0.01668(19) Uani 1 1 d . . . .
H11 H 1.084293 0.722355 0.409329 0.020 Uiso 1 1 calc R . . .
C12 C 0.97069(9) 0.60725(9) 0.43391(6) 0.01652(18) Uani 1 1 d . . . .
H12 H 1.014180 0.602268 0.477702 0.020 Uiso 1 1 calc R . . .
C13 C 0.86478(9) 0.54165(8) 0.40976(5) 0.01422(17) Uani 1 1 d . . . .
H13 H 0.837376 0.491547 0.437159 0.017 Uiso 1 1 calc R . . .
C14 C 0.79938(8) 0.54925(8) 0.34598(5) 0.01170(16) Uani 1 1 d . . . .
C15 C 0.62142(8) 0.41389(8) 0.35239(5) 0.01145(16) Uani 1 1 d . . . .
C16 C 0.50808(8) 0.42464(8) 0.34522(5) 0.01137(16) Uani 1 1 d . . . .
C17 C 0.43510(8) 0.34956(8) 0.36947(5) 0.01244(16) Uani 1 1 d . . . .
C18 C 0.47905(8) 0.26750(8) 0.40272(5) 0.01361(17) Uani 1 1 d . . . .
H18 H 0.430347 0.217906 0.420412 0.016 Uiso 1 1 calc R . . .
C19 C 0.59128(8) 0.25507(8) 0.41113(5) 0.01186(16) Uani 1 1 d . . . .
C20 C 0.66115(8) 0.32926(8) 0.38440(5) 0.01229(16) Uani 1 1 d . . . .
H20 H 0.737214 0.321835 0.388130 0.015 Uiso 1 1 calc R . . .
C21 C 0.31142(8) 0.34956(8) 0.35633(5) 0.01372(17) Uani 1 1 d . . . .
C22 C 0.26791(9) 0.42194(8) 0.39279(6) 0.01568(18) Uani 1 1 d . . . .
C23 C 0.15120(10) 0.41339(9) 0.38215(7) 0.0209(2) Uani 1 1 d . . . .
H23 H 0.122125 0.461898 0.407212 0.025 Uiso 1 1 calc R . . .
C24 C 0.07655(10) 0.33580(10) 0.33586(7) 0.0246(2) Uani 1 1 d . . . .
C25 C 0.12118(10) 0.26720(10) 0.29855(7) 0.0228(2) Uani 1 1 d . . . .
H25 H 0.071346 0.215244 0.265730 0.027 Uiso 1 1 calc R . . .
C26 C 0.23750(9) 0.27276(9) 0.30812(6) 0.01789(19) Uani 1 1 d . . . .
C27 C 0.34544(10) 0.50728(10) 0.44325(6) 0.0217(2) Uani 1 1 d . . . .
H27A H 0.399744 0.474879 0.474450 0.033 Uiso 1 1 calc GR . . .
H27B H 0.301293 0.543282 0.468208 0.033 Uiso 1 1 calc GR . . .
H27C H 0.385802 0.559266 0.419968 0.033 Uiso 1 1 calc GR . . .
C28 C -0.04922(11) 0.32458(13) 0.32760(10) 0.0384(4) Uani 1 1 d . . . .
H28A H -0.067178 0.314427 0.370986 0.058 Uiso 1 1 calc GR . . .
H28B H -0.087908 0.262852 0.295495 0.058 Uiso 1 1 calc GR . . .
H28C H -0.074074 0.389179 0.310951 0.058 Uiso 1 1 calc GR . . .
C29 C 0.28046(11) 0.19555(10) 0.26622(7) 0.0249(2) Uani 1 1 d . . . .
H29A H 0.341695 0.234237 0.249382 0.037 Uiso 1 1 calc GR . . .
H29B H 0.219064 0.161261 0.228312 0.037 Uiso 1 1 calc GR . . .
H29C H 0.308456 0.141109 0.293811 0.037 Uiso 1 1 calc GR . . .
C30 C 0.63273(9) 0.16264(8) 0.44768(5) 0.01382(17) Uani 1 1 d . . . .
C31 C 0.63212(11) 0.18116(10) 0.52211(6) 0.0220(2) Uani 1 1 d . . . .
H31A H 0.681089 0.249060 0.541740 0.033 Uiso 1 1 calc GR . . .
H31B H 0.659689 0.122975 0.546078 0.033 Uiso 1 1 calc GR . . .
H31C H 0.555180 0.183228 0.525888 0.033 Uiso 1 1 calc GR . . .
C32 C 0.55508(10) 0.05645(9) 0.41718(7) 0.0215(2) Uani 1 1 d . . . .
H32A H 0.478547 0.058879 0.421610 0.032 Uiso 1 1 calc GR . . .
H32B H 0.582793 -0.001942 0.440851 0.032 Uiso 1 1 calc GR . . .
H32C H 0.554388 0.044690 0.369633 0.032 Uiso 1 1 calc GR . . .
C33 C 0.75256(9) 0.15293(9) 0.44348(6) 0.0191(2) Uani 1 1 d . . . .
H33A H 0.754376 0.140393 0.396385 0.029 Uiso 1 1 calc GR . . .
H33B H 0.775489 0.093162 0.467620 0.029 Uiso 1 1 calc GR . . .
H33C H 0.804373 0.219046 0.463754 0.029 Uiso 1 1 calc GR . . .
C34 C 0.77083(8) 0.72962(8) 0.20304(5) 0.01211(16) Uani 1 1 d . . . .
C35 C 0.67728(8) 0.78132(8) 0.18845(5) 0.01183(16) Uani 1 1 d . . . .
C36 C 0.67923(8) 0.86878(8) 0.15021(5) 0.01259(16) Uani 1 1 d . . . .
C37 C 0.77401(9) 0.90002(9) 0.12505(5) 0.01527(18) Uani 1 1 d . . . .
H37 H 0.775663 0.959272 0.099221 0.018 Uiso 1 1 calc R . . .
C38 C 0.86631(9) 0.84777(9) 0.13630(5) 0.01495(18) Uani 1 1 d . . . .
C39 C 0.86262(9) 0.76183(8) 0.17568(5) 0.01391(17) Uani 1 1 d . . . .
H39 H 0.924005 0.724631 0.183962 0.017 Uiso 1 1 calc R . . .
C40 C 0.58138(8) 0.92551(8) 0.13576(5) 0.01271(16) Uani 1 1 d . . . .
C41 C 0.57355(9) 1.00893(8) 0.18125(5) 0.01449(17) Uani 1 1 d . . . .
C42 C 0.48061(9) 1.05966(9) 0.16707(6) 0.01691(18) Uani 1 1 d . . . .
H42 H 0.474805 1.114858 0.198320 0.020 Uiso 1 1 calc R . . .
C43 C 0.39593(9) 1.03136(9) 0.10813(6) 0.0188(2) Uani 1 1 d . . . .
C44 C 0.40559(10) 0.94972(9) 0.06342(6) 0.0202(2) Uani 1 1 d . . . .
H44 H 0.348761 0.929834 0.022995 0.024 Uiso 1 1 calc R . . .
C45 C 0.49660(9) 0.89615(8) 0.07637(5) 0.01603(18) Uani 1 1 d . . . .
C46 C 0.66559(11) 1.04588(10) 0.24388(6) 0.0220(2) Uani 1 1 d . . . .
H46A H 0.679129 0.984998 0.269501 0.033 Uiso 1 1 calc GR . . .
H46B H 0.642750 1.099492 0.271282 0.033 Uiso 1 1 calc GR . . .
H46C H 0.734768 1.077192 0.231607 0.033 Uiso 1 1 calc GR . . .
C47 C 0.29815(11) 1.08996(12) 0.09277(8) 0.0287(3) Uani 1 1 d . . . .
H47A H 0.251133 1.074453 0.124538 0.043 Uiso 1 1 calc GR . . .
H47B H 0.253163 1.066649 0.047009 0.043 Uiso 1 1 calc GR . . .
H47C H 0.326693 1.166826 0.096801 0.043 Uiso 1 1 calc GR . . .
C48 C 0.50353(12) 0.80937(10) 0.02538(6) 0.0244(2) Uani 1 1 d . . . .
H48A H 0.552231 0.838899 -0.002931 0.037 Uiso 1 1 calc GR . . .
H48B H 0.428004 0.780711 -0.002609 0.037 Uiso 1 1 calc GR . . .
H48C H 0.534862 0.752174 0.048576 0.037 Uiso 1 1 calc GR . . .
C49 C 0.96429(9) 0.87778(10) 0.10290(6) 0.0195(2) Uani 1 1 d . . . .
C50 C 0.97764(11) 0.99482(11) 0.08810(7) 0.0272(3) Uani 1 1 d . . . .
H50A H 0.910087 1.005779 0.055636 0.041 Uiso 1 1 calc GR . . .
H50B H 1.043496 1.012900 0.069502 0.041 Uiso 1 1 calc GR . . .
H50C H 0.987870 1.040606 0.129689 0.041 Uiso 1 1 calc GR . . .
C51 C 0.94024(13) 0.80659(12) 0.03671(7) 0.0305(3) Uani 1 1 d . . . .
H51A H 0.934132 0.731704 0.045893 0.046 Uiso 1 1 calc GR . . .
H51B H 1.001803 0.825380 0.014637 0.046 Uiso 1 1 calc GR . . .
H51C H 0.869423 0.817242 0.007346 0.046 Uiso 1 1 calc GR . . .
C52 C 1.07643(11) 0.86054(15) 0.14718(8) 0.0391(4) Uani 1 1 d . . . .
H52A H 1.092660 0.904283 0.190139 0.059 Uiso 1 1 calc GR . . .
H52B H 1.136934 0.881167 0.124568 0.059 Uiso 1 1 calc GR . . .
H52C H 1.071288 0.785179 0.155100 0.059 Uiso 1 1 calc GR . . .
C53 C 0.63845(9) 0.68598(9) 0.42562(5) 0.01607(18) Uani 1 1 d . . . .
H53A H 0.667576 0.618816 0.432888 0.019 Uiso 1 1 calc R . . .
H53B H 0.559977 0.675200 0.430501 0.019 Uiso 1 1 calc R . . .
C54 C 0.71190(10) 0.77690(9) 0.47520(5) 0.01807(19) Uani 1 1 d . . . .
H54A H 0.749777 0.750171 0.517051 0.022 Uiso 1 1 calc R . . .
H54B H 0.667199 0.829857 0.486275 0.022 Uiso 1 1 calc R . . .
C55 C 0.79726(9) 0.82474(9) 0.43687(5) 0.01672(18) Uani 1 1 d . . . .
H55A H 0.830807 0.899614 0.454399 0.020 Uiso 1 1 calc R . . .
H55B H 0.858112 0.782675 0.439116 0.020 Uiso 1 1 calc R . . .
C56 C 0.72494(9) 0.81756(8) 0.36621(5) 0.01418(17) Uani 1 1 d . . . .
H56A H 0.686128 0.879424 0.359976 0.017 Uiso 1 1 calc R . . .
H56B H 0.771076 0.815087 0.333002 0.017 Uiso 1 1 calc R . . .
C57 C 0.30323(9) 0.65423(9) 0.26839(6) 0.0200(2) Uani 1 1 d . . . .
H57A H 0.293345 0.592263 0.294578 0.024 Uiso 1 1 calc R . . .
H57B H 0.270860 0.630288 0.220250 0.024 Uiso 1 1 calc R . . .
C58 C 0.24692(10) 0.74134(10) 0.29091(7) 0.0222(2) Uani 1 1 d . . . .
H58A H 0.248319 0.741571 0.339176 0.027 Uiso 1 1 calc R . . .
H58B H 0.167990 0.733548 0.264657 0.027 Uiso 1 1 calc R . . .
C59 C 0.31956(10) 0.84207(10) 0.27689(8) 0.0270(3) Uani 1 1 d . . . .
H59A H 0.298676 0.854552 0.228973 0.032 Uiso 1 1 calc R . . .
H59B H 0.313105 0.905499 0.304693 0.032 Uiso 1 1 calc R . . .
C60 C 0.43676(9) 0.81611(9) 0.29629(6) 0.0192(2) Uani 1 1 d . . . .
H60A H 0.486012 0.854774 0.270519 0.023 Uiso 1 1 calc R . . .
H60B H 0.470621 0.836004 0.344735 0.023 Uiso 1 1 calc R . . .
C61 C 0.34289(10) 0.43822(10) 0.16805(6) 0.0224(2) Uani 1 1 d . . . .
H61A H 0.288887 0.446117 0.195893 0.027 Uiso 1 1 calc R . . .
H61B H 0.382658 0.379344 0.182841 0.027 Uiso 1 1 calc R . . .
C62 C 0.28289(13) 0.41724(13) 0.09430(8) 0.0350(3) Uani 1 1 d . . . .
H62A H 0.205887 0.375771 0.087877 0.042 Uiso 1 1 calc R . . .
H62B H 0.325287 0.378448 0.068812 0.042 Uiso 1 1 calc R . . .
C63 C 0.28004(13) 0.52922(14) 0.07320(8) 0.0361(3) Uani 1 1 d . . . .
H63A H 0.271217 0.529990 0.024226 0.043 Uiso 1 1 calc R . . .
H63B H 0.218072 0.558719 0.086062 0.043 Uiso 1 1 calc R . . .
C64 C 0.39415(11) 0.59088(11) 0.11182(6) 0.0241(2) Uani 1 1 d . . . .
H64A H 0.451017 0.588407 0.085292 0.029 Uiso 1 1 calc R . . .
H64B H 0.389903 0.666316 0.122864 0.029 Uiso 1 1 calc R . . .
O7 O 0.91286(9) 1.03562(10) 0.35558(5) 0.0372(3) Uani 1 1 d . . . .
C74 C 0.95185(11) 0.99416(11) 0.30108(6) 0.0244(2) Uani 1 1 d . . . .
H74A H 0.948513 1.044057 0.265917 0.029 Uiso 1 1 calc R . . .
H74B H 0.904349 0.924716 0.281089 0.029 Uiso 1 1 calc R . . .
C75 C 1.07371(11) 0.98039(11) 0.32938(7) 0.0266(2) Uani 1 1 d . . . .
H75A H 1.127595 1.035466 0.315571 0.032 Uiso 0.889(8) 1 calc R P A 1
H75B H 1.085654 0.908903 0.314736 0.032 Uiso 0.889(8) 1 calc R P A 1
H75 H 1.114807 0.941052 0.306460 0.032 Uiso 0.111(8) 1 calc R P A 2
C77 C 1.00656(11) 1.07117(11) 0.41108(7) 0.0253(2) Uani 1 1 d . . . .
H77A H 0.983259 1.068196 0.453898 0.030 Uiso 0.889(8) 1 calc R P A 1
H77B H 1.042633 1.145140 0.407928 0.030 Uiso 0.889(8) 1 calc R P A 1
H77C H 0.992335 1.039964 0.451889 0.030 Uiso 0.111(8) 1 calc R P A 2
H77D H 1.020100 1.149831 0.419638 0.030 Uiso 0.111(8) 1 calc R P A 2
C76A C 1.08555(15) 0.99422(15) 0.40599(8) 0.0262(5) Uani 0.889(8) 1 d . P A 1
H76A H 1.061376 0.925703 0.423170 0.031 Uiso 0.889(8) 1 calc R P A 1
H76B H 1.163857 1.024830 0.430514 0.031 Uiso 0.889(8) 1 calc R P A 1
C76B C 1.115(2) 1.032(2) 0.3919(11) 0.051(5) Uiso 0.111(8) 1 d . P A 2
H76C H 1.189875 1.043662 0.418513 0.061 Uiso 0.111(8) 1 calc R P A 2
O6 O 1.04524(19) 0.5507(2) 0.15033(12) 0.0411(6) Uani 0.563(3) 1 d . P B 1
C65 C 0.9611(3) 0.5171(3) 0.08959(15) 0.0397(7) Uani 0.563(3) 1 d . P B 1
H65A H 0.991567 0.534404 0.050310 0.048 Uiso 0.563(3) 1 calc R P B 1
H65B H 0.895516 0.552483 0.088440 0.048 Uiso 0.563(3) 1 calc R P B 1
C66 C 0.9277(3) 0.3985(3) 0.08918(18) 0.0468(8) Uani 0.563(3) 1 d . P B 1
H66A H 0.979633 0.360299 0.071279 0.056 Uiso 0.563(3) 1 calc R P B 1
H66B H 0.849933 0.372935 0.061917 0.056 Uiso 0.563(3) 1 calc R P B 1
C67 C 0.9361(3) 0.3828(3) 0.1623(2) 0.0527(9) Uani 0.563(3) 1 d . P B 1
H67A H 0.968323 0.318559 0.174485 0.063 Uiso 0.563(3) 1 calc R P B 1
H67B H 0.861362 0.376025 0.172690 0.063 Uiso 0.563(3) 1 calc R P B 1
C68 C 1.0149(4) 0.4843(3) 0.1992(2) 0.0410(8) Uani 0.563(3) 1 d . P B 1
H68A H 0.976498 0.522260 0.227772 0.049 Uiso 0.563(3) 1 calc R P B 1
H68B H 1.083191 0.465805 0.228287 0.049 Uiso 0.563(3) 1 calc R P B 1
C69 C 0.7892(3) 0.2007(3) 0.12265(18) 0.0307(7) Uani 0.437(3) 1 d . P B 2
H69A H 0.720408 0.151126 0.099443 0.046 Uiso 0.437(3) 1 calc GR P B 2
H69B H 0.772355 0.248221 0.156546 0.046 Uiso 0.437(3) 1 calc GR P B 2
H69C H 0.845870 0.160332 0.144448 0.046 Uiso 0.437(3) 1 calc GR P B 2
C70 C 0.8344(3) 0.2664(3) 0.07228(19) 0.0354(8) Uani 0.437(3) 1 d . P B 2
H70A H 0.776193 0.306182 0.050342 0.043 Uiso 0.437(3) 1 calc R P B 2
H70B H 0.847633 0.217282 0.037145 0.043 Uiso 0.437(3) 1 calc R P B 2
C71 C 0.9430(3) 0.3453(3) 0.1024(2) 0.0372(8) Uani 0.437(3) 1 d . P B 2
H71A H 0.998675 0.307088 0.128905 0.045 Uiso 0.437(3) 1 calc R P B 2
H71B H 0.974210 0.374099 0.065550 0.045 Uiso 0.437(3) 1 calc R P B 2
C72 C 0.9271(3) 0.4372(3) 0.1469(3) 0.0416(10) Uani 0.437(3) 1 d . P B 2
H72A H 0.890755 0.407806 0.181679 0.050 Uiso 0.437(3) 1 calc R P B 2
H72B H 0.875203 0.477863 0.119488 0.050 Uiso 0.437(3) 1 calc R P B 2
C73 C 1.0350(4) 0.5132(4) 0.1813(3) 0.0459(14) Uani 0.437(3) 1 d . P B 2
H73A H 1.064048 0.553456 0.147953 0.069 Uiso 0.437(3) 1 calc GR P B 2
H73B H 1.091082 0.472627 0.203544 0.069 Uiso 0.437(3) 1 calc GR P B 2
H73C H 1.019720 0.562815 0.214768 0.069 Uiso 0.437(3) 1 calc GR P B 2

loop_
_atom_site_aniso_label
_atom_site_aniso_U_11
_atom_site_aniso_U_22
_atom_site_aniso_U_33
_atom_site_aniso_U_23
_atom_site_aniso_U_13
_atom_site_aniso_U_12
Zr1 0.00962(4) 0.00837(4) 0.01188(4) 0.00298(3) 0.00383(3) 0.00150(3)
O1 0.0126(3) 0.0106(3) 0.0175(3) 0.0061(3) 0.0058(3) 0.0033(2)
O2 0.0125(3) 0.0123(3) 0.0166(3) 0.0056(3) 0.0062(3) 0.0021(2)
O3 0.0142(3) 0.0115(3) 0.0130(3) 0.0026(2) 0.0039(3) 0.0001(2)
O4 0.0104(3) 0.0117(3) 0.0250(4) 0.0024(3) 0.0054(3) 0.0023(2)
O5 0.0171(3) 0.0174(4) 0.0149(3) 0.0026(3) 0.0015(3) -0.0008(3)
C1 0.0114(4) 0.0101(4) 0.0143(4) 0.0037(3) 0.0052(3) 0.0016(3)
C2 0.0139(4) 0.0100(4) 0.0154(4) 0.0023(3) 0.0066(3) 0.0023(3)
C3 0.0242(5) 0.0105(4) 0.0194(5) 0.0005(3) 0.0091(4) 0.0005(4)
C4 0.0349(6) 0.0146(5) 0.0206(5) -0.0033(4) 0.0105(5) -0.0034(4)
C5 0.0348(6) 0.0185(5) 0.0157(5) -0.0020(4) 0.0096(5) -0.0009(4)
C6 0.0237(5) 0.0153(4) 0.0154(4) 0.0015(4) 0.0093(4) 0.0017(4)
C7 0.0144(4) 0.0114(4) 0.0146(4) 0.0021(3) 0.0066(3) 0.0027(3)
C8 0.0126(4) 0.0100(4) 0.0147(4) 0.0036(3) 0.0057(3) 0.0017(3)
C9 0.0112(4) 0.0103(4) 0.0156(4) 0.0033(3) 0.0057(3) 0.0032(3)
C10 0.0116(4) 0.0138(4) 0.0194(5) 0.0046(3) 0.0058(3) 0.0020(3)
C11 0.0110(4) 0.0168(5) 0.0220(5) 0.0044(4) 0.0036(4) 0.0018(3)
C12 0.0138(4) 0.0174(5) 0.0182(5) 0.0050(4) 0.0019(4) 0.0041(4)
C13 0.0140(4) 0.0130(4) 0.0167(4) 0.0053(3) 0.0045(3) 0.0034(3)
C14 0.0112(4) 0.0102(4) 0.0156(4) 0.0036(3) 0.0053(3) 0.0035(3)
C15 0.0117(4) 0.0098(4) 0.0141(4) 0.0030(3) 0.0052(3) 0.0017(3)
C16 0.0123(4) 0.0090(4) 0.0142(4) 0.0032(3) 0.0056(3) 0.0020(3)
C17 0.0118(4) 0.0105(4) 0.0169(4) 0.0037(3) 0.0064(3) 0.0024(3)
C18 0.0136(4) 0.0115(4) 0.0179(4) 0.0053(3) 0.0073(3) 0.0023(3)
C19 0.0135(4) 0.0096(4) 0.0141(4) 0.0037(3) 0.0056(3) 0.0027(3)
C20 0.0124(4) 0.0106(4) 0.0155(4) 0.0037(3) 0.0053(3) 0.0031(3)
C21 0.0128(4) 0.0114(4) 0.0195(5) 0.0053(3) 0.0073(3) 0.0032(3)
C22 0.0157(4) 0.0129(4) 0.0213(5) 0.0045(4) 0.0086(4) 0.0038(3)
C23 0.0174(5) 0.0169(5) 0.0326(6) 0.0032(4) 0.0115(4) 0.0069(4)
C24 0.0135(5) 0.0203(5) 0.0416(7) 0.0030(5) 0.0083(5) 0.0058(4)
C25 0.0135(4) 0.0177(5) 0.0356(7) -0.0014(4) 0.0045(4) 0.0014(4)
C26 0.0145(4) 0.0141(4) 0.0259(5) 0.0012(4) 0.0071(4) 0.0021(3)
C27 0.0214(5) 0.0204(5) 0.0244(5) -0.0021(4) 0.0093(4) 0.0026(4)
C28 0.0138(5) 0.0342(7) 0.0672(11) -0.0036(7) 0.0104(6) 0.0069(5)
C29 0.0204(5) 0.0200(5) 0.0341(7) -0.0067(5) 0.0102(5) 0.0011(4)
C30 0.0162(4) 0.0105(4) 0.0167(4) 0.0052(3) 0.0062(3) 0.0036(3)
C31 0.0312(6) 0.0218(5) 0.0174(5) 0.0085(4) 0.0096(4) 0.0096(5)
C32 0.0221(5) 0.0116(4) 0.0303(6) 0.0042(4) 0.0050(4) 0.0025(4)
C33 0.0174(5) 0.0188(5) 0.0243(5) 0.0091(4) 0.0064(4) 0.0082(4)
C34 0.0133(4) 0.0102(4) 0.0136(4) 0.0033(3) 0.0049(3) 0.0015(3)
C35 0.0134(4) 0.0108(4) 0.0118(4) 0.0026(3) 0.0044(3) 0.0010(3)
C36 0.0130(4) 0.0125(4) 0.0123(4) 0.0045(3) 0.0031(3) 0.0014(3)
C37 0.0152(4) 0.0161(4) 0.0156(4) 0.0079(3) 0.0051(3) 0.0017(3)
C38 0.0134(4) 0.0179(5) 0.0143(4) 0.0066(3) 0.0048(3) 0.0010(3)
C39 0.0136(4) 0.0149(4) 0.0144(4) 0.0045(3) 0.0055(3) 0.0021(3)
C40 0.0133(4) 0.0114(4) 0.0133(4) 0.0048(3) 0.0031(3) 0.0011(3)
C41 0.0158(4) 0.0133(4) 0.0137(4) 0.0035(3) 0.0027(3) 0.0014(3)
C42 0.0172(4) 0.0149(4) 0.0189(5) 0.0024(4) 0.0044(4) 0.0035(4)
C43 0.0136(4) 0.0186(5) 0.0241(5) 0.0054(4) 0.0032(4) 0.0036(4)
C44 0.0161(5) 0.0200(5) 0.0206(5) 0.0014(4) -0.0022(4) 0.0021(4)
C45 0.0174(4) 0.0134(4) 0.0155(4) 0.0017(3) 0.0012(4) 0.0016(3)
C46 0.0240(5) 0.0225(5) 0.0163(5) -0.0008(4) -0.0022(4) 0.0059(4)
C47 0.0167(5) 0.0313(7) 0.0375(7) 0.0026(5) 0.0016(5) 0.0099(5)
C48 0.0309(6) 0.0205(5) 0.0188(5) -0.0028(4) 0.0007(5) 0.0051(5)
C49 0.0136(4) 0.0279(6) 0.0199(5) 0.0136(4) 0.0068(4) 0.0044(4)
C50 0.0233(6) 0.0275(6) 0.0342(7) 0.0137(5) 0.0147(5) 0.0000(5)
C51 0.0338(7) 0.0348(7) 0.0312(7) 0.0068(5) 0.0209(6) 0.0101(6)
C52 0.0148(5) 0.0669(11) 0.0398(8) 0.0369(8) 0.0083(5) 0.0066(6)
C53 0.0186(5) 0.0157(4) 0.0151(4) 0.0034(3) 0.0075(4) 0.0009(4)
C54 0.0208(5) 0.0195(5) 0.0134(4) 0.0007(4) 0.0050(4) 0.0013(4)
C55 0.0150(4) 0.0173(5) 0.0162(4) 0.0004(4) 0.0027(4) 0.0003(4)
C56 0.0149(4) 0.0109(4) 0.0162(4) 0.0020(3) 0.0043(3) -0.0002(3)
C57 0.0114(4) 0.0198(5) 0.0286(6) 0.0026(4) 0.0055(4) 0.0015(4)
C58 0.0143(5) 0.0269(6) 0.0265(6) 0.0004(4) 0.0061(4) 0.0063(4)
C59 0.0180(5) 0.0193(5) 0.0450(8) 0.0049(5) 0.0055(5) 0.0093(4)
C60 0.0157(4) 0.0136(4) 0.0291(6) 0.0015(4) 0.0057(4) 0.0045(4)
C61 0.0205(5) 0.0177(5) 0.0248(6) -0.0016(4) 0.0030(4) -0.0036(4)
C62 0.0315(7) 0.0342(7) 0.0290(7) -0.0075(6) -0.0030(6) -0.0058(6)
C63 0.0296(7) 0.0458(9) 0.0249(6) 0.0028(6) -0.0057(5) 0.0017(6)
C64 0.0248(6) 0.0291(6) 0.0155(5) 0.0058(4) -0.0004(4) 0.0027(5)
O7 0.0235(5) 0.0588(7) 0.0265(5) -0.0106(5) 0.0000(4) 0.0127(5)
C74 0.0231(5) 0.0251(6) 0.0224(5) -0.0008(4) 0.0044(4) -0.0004(4)
C75 0.0221(5) 0.0229(6) 0.0350(7) -0.0003(5) 0.0098(5) 0.0015(4)
C77 0.0226(5) 0.0289(6) 0.0228(6) -0.0013(5) 0.0019(4) 0.0061(5)
C76A 0.0243(8) 0.0261(8) 0.0265(8) 0.0011(6) 0.0003(6) 0.0087(6)
O6 0.0329(11) 0.0486(14) 0.0387(12) 0.0160(10) 0.0060(9) -0.0022(10)
C65 0.0350(14) 0.0481(17) 0.0377(15) 0.0093(12) 0.0080(11) 0.0122(12)
C66 0.0472(18) 0.0418(18) 0.0486(19) 0.0005(15) 0.0001(14) 0.0178(15)
C67 0.056(2) 0.0373(18) 0.059(2) 0.0199(16) 0.0009(17) 0.0070(15)
C68 0.052(2) 0.036(2) 0.0391(18) 0.0061(14) 0.0182(15) 0.0059(16)
C69 0.0279(15) 0.0270(15) 0.0374(17) 0.0021(12) 0.0077(13) 0.0064(12)
C70 0.0288(16) 0.0373(18) 0.0374(18) 0.0034(14) 0.0065(13) 0.0002(13)
C71 0.0253(16) 0.038(2) 0.050(2) 0.0014(17) 0.0182(15) 0.0005(14)
C72 0.0243(15) 0.0324(19) 0.067(3) -0.0061(19) 0.0145(17) 0.0001(14)
C73 0.0261(19) 0.037(3) 0.069(5) -0.007(3) 0.009(2) -0.0016(19)

loop_
_atom_type_symbol
_atom_type_description
_atom_type_scat_dispersion_real
_atom_type_scat_dispersion_imag
_atom_type_scat_source
C C 0.0033 0.0016 'International Tables Vol C Tables 4.2.6.8 and 6.1.1.4'
H H 0.0000 0.0000 'International Tables Vol C Tables 4.2.6.8 and 6.1.1.4'
O O 0.0106 0.0060 'International Tables Vol C Tables 4.2.6.8 and 6.1.1.4'
Zr Zr -2.9673 0.5597 'International Tables Vol C Tables 4.2.6.8 and 6.1.1.4'

loop_
_geom_angle_atom_site_label_1
_geom_angle_atom_site_label_2
_geom_angle_atom_site_label_3
_geom_angle
O1 Zr1 O2 151.44(3)
O1 Zr1 O3 91.76(3)
O1 Zr1 O4 76.33(3)
O1 Zr1 O5 81.84(3)
O1 Zr1 C1 72.00(3)
O1 Zr1 C2 85.54(3)
O1 Zr1 C7 117.95(3)
O1 Zr1 C8 137.14(3)
O2 Zr1 O3 87.75(3)
O2 Zr1 O4 75.94(3)
O2 Zr1 O5 86.32(3)
O2 Zr1 C1 136.25(3)
O2 Zr1 C2 120.00(3)
O2 Zr1 C7 87.13(3)
O2 Zr1 C8 71.35(3)
O3 Zr1 O4 75.27(3)
O3 Zr1 O5 154.31(3)
O3 Zr1 C1 84.92(3)
O3 Zr1 C2 116.61(3)
O3 Zr1 C7 117.46(3)
O3 Zr1 C8 86.33(3)
O4 Zr1 C1 141.87(3)
O4 Zr1 C2 158.88(3)
O4 Zr1 C7 158.71(3)
O4 Zr1 C8 142.91(3)
O5 Zr1 O4 79.04(3)
O5 Zr1 C1 116.08(3)
O5 Zr1 C2 87.82(3)
O5 Zr1 C7 87.18(3)
O5 Zr1 C8 115.16(3)
C1 Zr1 C2 34.52(3)
C1 Zr1 C7 59.16(3)
C1 Zr1 C8 65.18(3)
C7 Zr1 C2 32.92(3)
C8 Zr1 C2 58.00(3)
C8 Zr1 C7 33.99(3)
C16 O1 Zr1 125.33(6)
C35 O2 Zr1 126.22(6)
C53 O3 Zr1 122.95(6)
C56 O3 Zr1 126.06(6)
C56 O3 C53 109.70(8)
C57 O4 Zr1 125.38(6)
C60 O4 Zr1 124.84(6)
C60 O4 C57 109.42(8)
C61 O5 Zr1 126.61(7)
C64 O5 Zr1 123.34(7)
C64 O5 C61 109.92(9)
C2 C1 Zr1 76.21(5)
C2 C1 C14 115.19(8)
C2 C1 C15 113.44(8)
C14 C1 Zr1 109.53(6)
C14 C1 C15 122.63(9)
C15 C1 Zr1 109.96(6)
C1 C2 Zr1 69.27(5)
C3 C2 Zr1 122.28(7)
C3 C2 C1 126.25(9)
C3 C2 C7 118.81(9)
C7 C2 Zr1 73.22(6)
C7 C2 C1 114.72(9)
C2 C3 H3 119.7
C4 C3 C2 120.60(10)
C4 C3 H3 119.7
C3 C4 H4 119.8
C3 C4 C5 120.39(11)
C5 C4 H4 119.8
C4 C5 H5 119.8
C6 C5 C4 120.44(11)
C6 C5 H5 119.8
C5 C6 H6 119.8
C5 C6 C7 120.32(10)
C7 C6 H6 119.8
C2 C7 Zr1 73.86(6)
C2 C7 C8 114.01(9)
C6 C7 Zr1 118.81(7)
C6 C7 C2 119.32(9)
C6 C7 C8 126.41(9)
C8 C7 Zr1 71.17(5)
C7 C8 Zr1 74.84(5)
C7 C8 C9 115.46(8)
C7 C8 C34 114.92(9)
C9 C8 Zr1 109.21(6)
C9 C8 C34 122.25(9)
C34 C8 Zr1 109.50(6)
C10 C9 C8 126.20(9)
C10 C9 C14 119.11(9)
C14 C9 C8 114.54(8)
C9 C10 H10 119.6
C9 C10 C11 120.73(9)
C11 C10 H10 119.6
C10 C11 H11 120.0
C12 C11 C10 120.04(10)
C12 C11 H11 120.0
C11 C12 H12 120.1
C11 C12 C13 119.79(10)
C13 C12 H12 120.1
C12 C13 H13 119.7
C14 C13 C12 120.69(9)
C14 C13 H13 119.7
C9 C14 C1 113.87(9)
C13 C14 C1 126.43(9)
C13 C14 C9 119.54(9)
C16 C15 C1 114.12(8)
C20 C15 C1 125.44(9)
C20 C15 C16 119.90(9)
O1 C16 C15 118.31(8)
O1 C16 C17 121.70(9)
C17 C16 C15 119.94(9)
C16 C17 C21 122.25(9)
C18 C17 C16 118.29(9)
C18 C17 C21 119.29(9)
C17 C18 H18 118.4
C19 C18 C17 123.16(9)
C19 C18 H18 118.4
C18 C19 C20 117.19(9)
C18 C19 C30 120.01(9)
C20 C19 C30 122.80(9)
C15 C20 C19 121.47(9)
C15 C20 H20 119.3
C19 C20 H20 119.3
C22 C21 C17 121.58(10)
C26 C21 C17 118.74(9)
C26 C21 C22 119.64(9)
C21 C22 C27 120.71(10)
C23 C22 C21 119.32(10)
C23 C22 C27 119.97(10)
C22 C23 H23 119.1
C24 C23 C22 121.81(11)
C24 C23 H23 119.1
C23 C24 C25 118.04(10)
C23 C24 C28 120.91(12)
C25 C24 C28 121.04(12)
C24 C25 H25 119.1
C24 C25 C26 121.79(11)
C26 C25 H25 119.1
C21 C26 C29 121.52(10)
C25 C26 C21 119.33(10)
C25 C26 C29 119.16(11)
C22 C27 H27A 109.5
C22 C27 H27B 109.5
C22 C27 H27C 109.5
H27A C27 H27B 109.5
H27A C27 H27C 109.5
H27B C27 H27C 109.5
C24 C28 H28A 109.5
C24 C28 H28B 109.5
C24 C28 H28C 109.5
H28A C28 H28B 109.5
H28A C28 H28C 109.5
H28B C28 H28C 109.5
C26 C29 H29A 109.5
C26 C29 H29B 109.5
C26 C29 H29C 109.5
H29A C29 H29B 109.5
H29A C29 H29C 109.5
H29B C29 H29C 109.5
C19 C30 C31 108.87(8)
C19 C30 C32 110.35(9)
C19 C30 C33 112.39(8)
C32 C30 C31 109.12(9)
C33 C30 C31 108.34(9)
C33 C30 C32 107.71(9)
C30 C31 H31A 109.5
C30 C31 H31B 109.5
C30 C31 H31C 109.5
H31A C31 H31B 109.5
H31A C31 H31C 109.5
H31B C31 H31C 109.5
C30 C32 H32A 109.5
C30 C32 H32B 109.5
C30 C32 H32C 109.5
H32A C32 H32B 109.5
H32A C32 H32C 109.5
H32B C32 H32C 109.5
C30 C33 H33A 109.5
C30 C33 H33B 109.5
C30 C33 H33C 109.5
H33A C33 H33B 109.5
H33A C33 H33C 109.5
H33B C33 H33C 109.5
C35 C34 C8 114.34(8)
C39 C34 C8 125.96(9)
C39 C34 C35 119.48(9)
O2 C35 C34 118.49(8)
O2 C35 C36 121.28(9)
C36 C35 C34 120.23(9)
C35 C36 C40 120.56(9)
C37 C36 C35 118.35(9)
C37 C36 C40 121.08(9)
C36 C37 H37 118.6
C38 C37 C36 122.86(9)
C38 C37 H37 118.6
C37 C38 C39 117.39(9)
C37 C38 C49 121.50(9)
C39 C38 C49 120.97(9)
C34 C39 C38 121.59(9)
C34 C39 H39 119.2
C38 C39 H39 119.2
C41 C40 C36 120.49(9)
C45 C40 C36 120.05(9)
C45 C40 C41 119.46(9)
C40 C41 C46 120.87(10)
C42 C41 C40 119.40(10)
C42 C41 C46 119.71(10)
C41 C42 H42 119.2
C41 C42 C43 121.65(10)
C43 C42 H42 119.2
C42 C43 C47 120.68(11)
C44 C43 C42 118.21(10)
C44 C43 C47 121.09(11)
C43 C44 H44 119.1
C43 C44 C45 121.73(10)
C45 C44 H44 119.1
C40 C45 C48 121.12(10)
C44 C45 C40 119.53(10)
C44 C45 C48 119.34(10)
C41 C46 H46A 109.5
C41 C46 H46B 109.5
C41 C46 H46C 109.5
H46A C46 H46B 109.5
H46A C46 H46C 109.5
H46B C46 H46C 109.5
C43 C47 H47A 109.5
C43 C47 H47B 109.5
C43 C47 H47C 109.5
H47A C47 H47B 109.5
H47A C47 H47C 109.5
H47B C47 H47C 109.5
C45 C48 H48A 109.5
C45 C48 H48B 109.5
C45 C48 H48C 109.5
H48A C48 H48B 109.5
H48A C48 H48C 109.5
H48B C48 H48C 109.5
C50 C49 C38 111.28(10)
C50 C49 C51 108.96(10)
C50 C49 C52 108.04(11)
C51 C49 C38 108.61(10)
C52 C49 C38 111.74(9)
C52 C49 C51 108.14(12)
C49 C50 H50A 109.5
C49 C50 H50B 109.5
C49 C50 H50C 109.5
H50A C50 H50B 109.5
H50A C50 H50C 109.5
H50B C50 H50C 109.5
C49 C51 H51A 109.5
C49 C51 H51B 109.5
C49 C51 H51C 109.5
H51A C51 H51B 109.5
H51A C51 H51C 109.5
H51B C51 H51C 109.5
C49 C52 H52A 109.5
C49 C52 H52B 109.5
C49 C52 H52C 109.5
H52A C52 H52B 109.5
H52A C52 H52C 109.5
H52B C52 H52C 109.5
O3 C53 H53A 110.7
O3 C53 H53B 110.7
O3 C53 C54 105.40(8)
H53A C53 H53B 108.8
C54 C53 H53A 110.7
C54 C53 H53B 110.7
C53 C54 H54A 111.2
C53 C54 H54B 111.2
C53 C54 C55 102.69(8)
H54A C54 H54B 109.1
C55 C54 H54A 111.2
C55 C54 H54B 111.2
C54 C55 H55A 111.4
C54 C55 H55B 111.4
H55A C55 H55B 109.2
C56 C55 C54 102.09(9)
C56 C55 H55A 111.4
C56 C55 H55B 111.4
O3 C56 C55 104.63(8)
O3 C56 H56A 110.8
O3 C56 H56B 110.8
C55 C56 H56A 110.8
C55 C56 H56B 110.8
H56A C56 H56B 108.9
O4 C57 H57A 110.6
O4 C57 H57B 110.6
O4 C57 C58 105.69(9)
H57A C57 H57B 108.7
C58 C57 H57A 110.6
C58 C57 H57B 110.6
C57 C58 H58A 111.3
C57 C58 H58B 111.3
C57 C58 C59 102.32(9)
H58A C58 H58B 109.2
C59 C58 H58A 111.3
C59 C58 H58B 111.3
C58 C59 H59A 111.3
C58 C59 H59B 111.3
H59A C59 H59B 109.2
C60 C59 C58 102.27(9)
C60 C59 H59A 111.3
C60 C59 H59B 111.3
O4 C60 C59 105.34(9)
O4 C60 H60A 110.7
O4 C60 H60B 110.7
C59 C60 H60A 110.7
C59 C60 H60B 110.7
H60A C60 H60B 108.8
O5 C61 H61A 110.8
O5 C61 H61B 110.8
O5 C61 C62 104.57(10)
H61A C61 H61B 108.9
C62 C61 H61A 110.8
C62 C61 H61B 110.8
C61 C62 H62A 111.2
C61 C62 H62B 111.2
C61 C62 C63 102.65(11)
H62A C62 H62B 109.2
C63 C62 H62A 111.2
C63 C62 H62B 111.2
C62 C63 H63A 111.2
C62 C63 H63B 111.2
H63A C63 H63B 109.1
C64 C63 C62 102.70(11)
C64 C63 H63A 111.2
C64 C63 H63B 111.2
O5 C64 C63 105.20(10)
O5 C64 H64A 110.7
O5 C64 H64B 110.7
C63 C64 H64A 110.7
C63 C64 H64B 110.7
H64A C64 H64B 108.8
C77 O7 C74 108.96(10)
O7 C74 H74A 110.3
O7 C74 H74B 110.3
O7 C74 C75 107.18(10)
H74A C74 H74B 108.5
C75 C74 H74A 110.3
C75 C74 H74B 110.3
C74 C75 H75A 111.3
C74 C75 H75B 111.3
C74 C75 H75 124.8
C74 C75 C76A 102.49(11)
H75A C75 H75B 109.2
C76A C75 H75A 111.3
C76A C75 H75B 111.3
C76B C75 C74 110.5(9)
C76B C75 H75 124.8
O7 C77 H77A 110.9
O7 C77 H77B 110.9
O7 C77 H77C 110.3
O7 C77 H77D 110.3
O7 C77 C76A 104.12(11)
O7 C77 C76B 107.0(7)
H77A C77 H77B 109.0
H77C C77 H77D 108.6
C76A C77 H77A 110.9
C76A C77 H77B 110.9
C76B C77 H77C 110.3
C76B C77 H77D 110.3
C75 C76A H76A 111.5
C75 C76A H76B 111.5
C77 C76A C75 101.38(12)
C77 C76A H76A 111.5
C77 C76A H76B 111.5
H76A C76A H76B 109.3
C75 C76B C77 104.6(13)
C75 C76B H76C 127.7
C77 C76B H76C 127.7
C65 O6 C68 106.4(3)
O6 C65 H65A 110.6
O6 C65 H65B 110.6
O6 C65 C66 105.7(3)
H65A C65 H65B 108.7
C66 C65 H65A 110.6
C66 C65 H65B 110.6
C65 C66 H66A 111.0
C65 C66 H66B 111.0
C65 C66 C67 103.6(3)
H66A C66 H66B 109.0
C67 C66 H66A 111.0
C67 C66 H66B 111.0
C66 C67 H67A 111.1
C66 C67 H67B 111.1
C66 C67 C68 103.4(3)
H67A C67 H67B 109.0
C68 C67 H67A 111.1
C68 C67 H67B 111.1
O6 C68 C67 108.3(3)
O6 C68 H68A 110.0
O6 C68 H68B 110.0
C67 C68 H68A 110.0
C67 C68 H68B 110.0
H68A C68 H68B 108.4
H69A C69 H69B 109.5
H69A C69 H69C 109.5
H69B C69 H69C 109.5
C70 C69 H69A 109.5
C70 C69 H69B 109.5
C70 C69 H69C 109.5
C69 C70 H70A 108.7
C69 C70 H70B 108.7
C69 C70 C71 114.4(3)
H70A C70 H70B 107.6
C71 C70 H70A 108.7
C71 C70 H70B 108.7
C70 C71 H71A 108.9
C70 C71 H71B 108.9
H71A C71 H71B 107.8
C72 C71 C70 113.2(3)
C72 C71 H71A 108.9
C72 C71 H71B 108.9
C71 C72 H72A 108.6
C71 C72 H72B 108.6
C71 C72 C73 114.5(3)
H72A C72 H72B 107.6
C73 C72 H72A 108.6
C73 C72 H72B 108.6
C72 C73 H73A 109.5
C72 C73 H73B 109.5
C72 C73 H73C 109.5
H73A C73 H73B 109.5
H73A C73 H73C 109.5
H73B C73 H73C 109.5

loop_
_geom_bond_atom_site_label_1
_geom_bond_atom_site_label_2
_geom_bond_distance
Zr1 O1 2.0834(7)
Zr1 O2 2.0847(7)
Zr1 O3 2.2590(8)
Zr1 O4 2.3584(7)
Zr1 O5 2.2867(8)
Zr1 C1 2.4315(10)
Zr1 C2 2.5248(10)
Zr1 C7 2.5165(10)
Zr1 C8 2.4677(10)
O1 C16 1.3487(12)
O2 C35 1.3475(12)
O3 C53 1.4651(13)
O3 C56 1.4617(12)
O4 C57 1.4595(13)
O4 C60 1.4559(13)
O5 C61 1.4641(14)
O5 C64 1.4627(14)
C1 C2 1.4733(14)
C1 C14 1.4810(14)
C1 C15 1.4918(13)
C2 C3 1.4151(15)
C2 C7 1.4285(14)
C3 H3 0.9500
C3 C4 1.3858(16)
C4 H4 0.9500
C4 C5 1.4042(17)
C5 H5 0.9500
C5 C6 1.3823(16)
C6 H6 0.9500
C6 C7 1.4181(15)
C7 C8 1.4577(14)
C8 C9 1.4851(14)
C8 C34 1.4924(13)
C9 C10 1.3940(14)
C9 C14 1.4217(13)
C10 H10 0.9500
C10 C11 1.4050(15)
C11 H11 0.9500
C11 C12 1.3872(15)
C12 H12 0.9500
C12 C13 1.4035(15)
C13 H13 0.9500
C13 C14 1.3940(14)
C15 C16 1.4102(13)
C15 C20 1.3973(13)
C16 C17 1.4033(13)
C17 C18 1.4007(14)
C17 C21 1.4959(14)
C18 H18 0.9500
C18 C19 1.3997(14)
C19 C20 1.4016(13)
C19 C30 1.5320(14)
C20 H20 0.9500
C21 C22 1.4070(14)
C21 C26 1.4023(16)
C22 C23 1.3989(15)
C22 C27 1.5044(16)
C23 H23 0.9500
C23 C24 1.3915(18)
C24 C25 1.3936(17)
C24 C28 1.5124(17)
C25 H25 0.9500
C25 C26 1.4006(15)
C26 C29 1.5124(16)
C27 H27A 0.9800
C27 H27B 0.9800
C27 H27C 0.9800
C28 H28A 0.9800
C28 H28B 0.9800
C28 H28C 0.9800
C29 H29A 0.9800
C29 H29B 0.9800
C29 H29C 0.9800
C30 C31 1.5396(16)
C30 C32 1.5368(15)
C30 C33 1.5335(15)
C31 H31A 0.9800
C31 H31B 0.9800
C31 H31C 0.9800
C32 H32A 0.9800
C32 H32B 0.9800
C32 H32C 0.9800
C33 H33A 0.9800
C33 H33B 0.9800
C33 H33C 0.9800
C34 C35 1.4093(14)
C34 C39 1.3976(14)
C35 C36 1.4035(13)
C36 C37 1.4007(14)
C36 C40 1.4943(14)
C37 H37 0.9500
C37 C38 1.3985(15)
C38 C39 1.4028(14)
C38 C49 1.5366(15)
C39 H39 0.9500
C40 C41 1.4087(15)
C40 C45 1.4038(15)
C41 C42 1.3948(15)
C41 C46 1.5060(16)
C42 H42 0.9500
C42 C43 1.3957(16)
C43 C44 1.3897(17)
C43 C47 1.5097(16)
C44 H44 0.9500
C44 C45 1.3961(16)
C45 C48 1.5094(16)
C46 H46A 0.9800
C46 H46B 0.9800
C46 H46C 0.9800
C47 H47A 0.9800
C47 H47B 0.9800
C47 H47C 0.9800
C48 H48A 0.9800
C48 H48B 0.9800
C48 H48C 0.9800
C49 C50 1.5333(17)
C49 C51 1.5352(19)
C49 C52 1.5348(17)
C50 H50A 0.9800
C50 H50B 0.9800
C50 H50C 0.9800
C51 H51A 0.9800
C51 H51B 0.9800
C51 H51C 0.9800
C52 H52A 0.9800
C52 H52B 0.9800
C52 H52C 0.9800
C53 H53A 0.9900
C53 H53B 0.9900
C53 C54 1.5211(16)
C54 H54A 0.9900
C54 H54B 0.9900
C54 C55 1.5322(15)
C55 H55A 0.9900
C55 H55B 0.9900
C55 C56 1.5128(15)
C56 H56A 0.9900
C56 H56B 0.9900
C57 H57A 0.9900
C57 H57B 0.9900
C57 C58 1.5117(16)
C58 H58A 0.9900
C58 H58B 0.9900
C58 C59 1.5285(18)
C59 H59A 0.9900
C59 H59B 0.9900
C59 C60 1.5132(16)
C60 H60A 0.9900
C60 H60B 0.9900
C61 H61A 0.9900
C61 H61B 0.9900
C61 C62 1.5171(19)
C62 H62A 0.9900
C62 H62B 0.9900
C62 C63 1.522(2)
C63 H63A 0.9900
C63 H63B 0.9900
C63 C64 1.5184(19)
C64 H64A 0.9900
C64 H64B 0.9900
O7 C74 1.4282(16)
O7 C77 1.4220(16)
C74 H74A 0.9900
C74 H74B 0.9900
C74 C75 1.5331(18)
C75 H75A 0.9900
C75 H75B 0.9900
C75 H75 0.9500
C75 C76A 1.548(2)
C75 C76B 1.36(2)
C77 H77A 0.9900
C77 H77B 0.9900
C77 H77C 0.9900
C77 H77D 0.9900
C77 C76A 1.513(2)
C77 C76B 1.62(2)
C76A H76A 0.9900
C76A H76B 0.9900
C76B H76C 0.9500
O6 C65 1.425(4)
O6 C68 1.430(4)
C65 H65A 0.9900
C65 H65B 0.9900
C65 C66 1.503(5)
C66 H66A 0.9900
C66 H66B 0.9900
C66 C67 1.513(5)
C67 H67A 0.9900
C67 H67B 0.9900
C67 C68 1.532(6)
C68 H68A 0.9900
C68 H68B 0.9900
C69 H69A 0.9800
C69 H69B 0.9800
C69 H69C 0.9800
C69 C70 1.519(5)
C70 H70A 0.9900
C70 H70B 0.9900
C70 C71 1.523(5)
C71 H71A 0.9900
C71 H71B 0.9900
C71 C72 1.515(6)
C72 H72A 0.9900
C72 H72B 0.9900
C72 C73 1.517(6)
C73 H73A 0.9800
C73 H73B 0.9800
C73 H73C 0.9800
